data_4325723
loop_
_publ_author_name
'Mihail Atanasov'
'Peter Comba'
'Graeme R. Hanson'
'Sascha Hausberg'
'Stefan Helmle'
'Hubert Wadepohl'

_publ_section_title
;
 Cyano-bridged Homodinuclear Copper(II) Complexes
;
_journal_name_full 'Inorganic Chemistry'
_journal_page_first 6890
_journal_page_last 6901
_journal_paper_doi 10.1021/ic102430a
_journal_volume 50
_journal_year 2011
_chemical_formula_sum 'C30 H33 B Cu F4 N6 O6'
_chemical_formula_weight 723.97
_space_group_IT_number 14
_symmetry_cell_setting monoclinic
_symmetry_Int_Tables_number 14
_symmetry_space_group_name_Hall '-P 2yn'
_symmetry_space_group_name_H-M 'P 1 21/n 1'
_atom_sites_solution_hydrogens geom
_atom_sites_solution_primary heavy
_atom_sites_solution_secondary difmap
_audit_block_code co_sh37
_audit_creation_method SHELXL-97
_cell_angle_alpha 90.00
_cell_angle_beta 98.743(2)
_cell_angle_gamma 90.00
_cell_formula_units_Z 4
_cell_length_a 15.0345(16)
_cell_length_b 9.9685(11)
_cell_length_c 20.304(2)
_cell_measurement_reflns_used 8094
_cell_measurement_temperature 100(2)
_cell_measurement_theta_max 32.01
_cell_measurement_theta_min 2.58
_cell_volume 3007.6(5)
_computing_cell_refinement
;
SAINT (Bruker AXS, 1997-2008). Includes estimated systematic errors
 of the unit cell constants from Monte Carlo simulations.
;
_computing_data_collection 'SMART-5.631 (Bruker AXS, 2003)'
_computing_data_reduction 'SAINT (Bruker AXS, 1997-2008)'
_computing_publication_material 'SHELXL-97 (Sheldrick, 1997)'
_computing_structure_refinement 'SHELXL-97 (Sheldrick, 1997)'
_computing_structure_solution 'DIRDIF (Beurskens et al., 1999-2008)'
_diffrn_ambient_environment 'perfluoro polyether oil'
_diffrn_ambient_temperature 100(2)
_diffrn_detector 'CCD plate'
_diffrn_detector_area_resol_mean 8.19
_diffrn_detector_type CCD-PXL-KAF2
_diffrn_measured_fraction_theta_full 0.999
_diffrn_measured_fraction_theta_max 0.954
_diffrn_measurement_device 'three-circle diffractometer'
_diffrn_measurement_device_type 'Bruker AXS Smart 1000'
_diffrn_measurement_method '\f- and \w-scans'
_diffrn_measurement_specimen_support 'polyimid foil'
_diffrn_radiation_monochromator graphite
_diffrn_radiation_probe x-ray
_diffrn_radiation_type MoK\a
_diffrn_radiation_wavelength 0.71073
_diffrn_reflns_av_R_equivalents 0.0343
_diffrn_reflns_av_sigmaI/netI 0.0212
_diffrn_reflns_limit_h_max 21
_diffrn_reflns_limit_h_min -21
_diffrn_reflns_limit_k_max 14
_diffrn_reflns_limit_k_min 0
_diffrn_reflns_limit_l_max 30
_diffrn_reflns_limit_l_min 0
_diffrn_reflns_number 75769
_diffrn_reflns_theta_full 30.51
_diffrn_reflns_theta_max 32.25
_diffrn_reflns_theta_min 1.82
_diffrn_source 'fine-focus sealed tube'
_exptl_absorpt_coefficient_mu 0.807
_exptl_absorpt_correction_T_max 0.7464
_exptl_absorpt_correction_T_min 0.6899
_exptl_absorpt_correction_type multi-scan
_exptl_absorpt_process_details
;
multi-scan from symmetry-related measurements (Blessing 1995)
SADABS (Sheldrick & Bruker AXS, 2004-2008)
;
_exptl_crystal_colour blue
_exptl_crystal_density_diffrn 1.599
_exptl_crystal_description irregular
_exptl_crystal_F_000 1492
_exptl_crystal_size_max 0.20
_exptl_crystal_size_mid 0.20
_exptl_crystal_size_min 0.15
_refine_diff_density_max 1.183
_refine_diff_density_min -0.620
_refine_diff_density_rms 0.104
_refine_ls_abs_structure_details 'Flack H D (1983), Acta Cryst. A39, 876-881'
_refine_ls_extinction_method none
_refine_ls_goodness_of_fit_ref 1.091
_refine_ls_hydrogen_treatment constr
_refine_ls_matrix_type full
_refine_ls_number_parameters 438
_refine_ls_number_reflns 10173
_refine_ls_number_restraints 21
_refine_ls_restrained_S_all 1.091
_refine_ls_R_factor_all 0.0599
_refine_ls_R_factor_gt 0.0455
_refine_ls_shift/su_max 0.001
_refine_ls_shift/su_mean 0.000
_refine_ls_structure_factor_coef Fsqd
_refine_ls_weighting_details 'calc w=1/[\s^2^(Fo^2^)+(0.0621P)^2^+3.8892P] where P=(Fo^2^+2Fc^2^)/3'
_refine_ls_weighting_scheme calc
_refine_ls_wR_factor_gt 0.1219
_refine_ls_wR_factor_ref 0.1345
_reflns_number_gt 8416
_reflns_number_total 10173
_reflns_threshold_expression >2sigma(I)
_cod_data_source_file ic102430a_si_002_4.cif
_cod_data_source_block co_sh37
_cod_original_cell_volume 3007.6(6)
_cod_original_sg_symbol_H-M 'P 21/n'
_cod_database_code 4325723
_audit_block_refno 800

loop_
_symmetry_equiv_pos_as_xyz
'x, y, z'
'-x+1/2, y+1/2, -z+1/2'
'-x, -y, -z'
'x-1/2, -y-1/2, z-1/2'

loop_
_atom_site_label
_atom_site_type_symbol
_atom_site_fract_x
_atom_site_fract_y
_atom_site_fract_z
_atom_site_U_iso_or_equiv
_atom_site_adp_type
_atom_site_occupancy
_atom_site_symmetry_multiplicity
_atom_site_calc_flag
_atom_site_refinement_flags
B B 0.76659(18) 0.3056(3) 0.18599(13) 0.0307(5) Uani 1 1 d D
C1 C 0.35511(11) 0.29744(17) 0.40705(8) 0.0150(3) Uani 1 1 d .
C2 C 0.32236(12) 0.38979(17) 0.34660(8) 0.0155(3) Uani 1 1 d .
H2 H 0.3156 0.3341 0.3052 0.019 Uiso 1 1 calc R
C4 C 0.16314(11) 0.36084(17) 0.36671(8) 0.0146(3) Uani 1 1 d .
H4 H 0.1459 0.3007 0.3274 0.018 Uiso 1 1 calc R
C5 C 0.19705(11) 0.27252(17) 0.42809(8) 0.0146(3) Uani 1 1 d .
C6 C 0.22254(12) 0.34941(17) 0.49399(8) 0.0160(3) Uani 1 1 d .
H6A H 0.1692 0.3988 0.5043 0.019 Uiso 1 1 calc R
H6B H 0.2406 0.2844 0.5304 0.019 Uiso 1 1 calc R
C8 C 0.37556(12) 0.37097(18) 0.47395(9) 0.0170(3) Uani 1 1 d .
H8A H 0.3953 0.3048 0.5095 0.020 Uiso 1 1 calc R
H8B H 0.4259 0.4343 0.4722 0.020 Uiso 1 1 calc R
C9 C 0.27992(12) 0.19138(17) 0.41171(8) 0.0158(3) Uani 1 1 d .
C10 C 0.44568(13) 0.23757(19) 0.39502(9) 0.0201(3) Uani 1 1 d .
C11 C 0.52526(15) 0.1186(3) 0.32271(13) 0.0359(5) Uani 1 1 d .
H11A H 0.5652 0.1912 0.3130 0.054 Uiso 1 1 calc R
H11B H 0.5131 0.0588 0.2841 0.054 Uiso 1 1 calc R
H11C H 0.5542 0.0677 0.3614 0.054 Uiso 1 1 calc R
C12 C 0.12104(12) 0.17624(18) 0.43985(9) 0.0175(3) Uani 1 1 d .
C13 C 0.01804(14) 0.0121(2) 0.39114(12) 0.0278(4) Uani 1 1 d .
H13A H 0.0293 -0.0319 0.4348 0.042 Uiso 1 1 calc R
H13B H 0.0153 -0.0557 0.3559 0.042 Uiso 1 1 calc R
H13C H -0.0392 0.0607 0.3866 0.042 Uiso 1 1 calc R
C14 C 0.39071(12) 0.49953(18) 0.34054(9) 0.0179(3) Uani 1 1 d .
C15 C 0.44894(14) 0.4932(2) 0.29347(10) 0.0242(4) Uani 1 1 d .
H15 H 0.4467 0.4199 0.2633 0.029 Uiso 1 1 calc R
C16 C 0.51061(15) 0.5969(2) 0.29164(11) 0.0288(4) Uani 1 1 d .
H16 H 0.5516 0.5953 0.2603 0.035 Uiso 1 1 calc R
C17 C 0.51142(14) 0.7023(2) 0.33599(11) 0.0280(4) Uani 1 1 d .
H17 H 0.5525 0.7745 0.3355 0.034 Uiso 1 1 calc R
C18 C 0.45118(14) 0.7003(2) 0.38107(11) 0.0244(4) Uani 1 1 d .
H18 H 0.4518 0.7729 0.4114 0.029 Uiso 1 1 calc R
C19 C 0.08133(11) 0.44346(17) 0.37665(8) 0.0157(3) Uani 1 1 d .
C20 C -0.00383(12) 0.41732(19) 0.34252(9) 0.0194(3) Uani 1 1 d .
H20 H -0.0145 0.3413 0.3142 0.023 Uiso 1 1 calc R
C21 C -0.07332(12) 0.5050(2) 0.35069(10) 0.0219(3) Uani 1 1 d .
H21 H -0.1321 0.4912 0.3269 0.026 Uiso 1 1 calc R
C22 C -0.05600(13) 0.6125(2) 0.39382(10) 0.0212(3) Uani 1 1 d .
H22 H -0.1022 0.6743 0.3998 0.025 Uiso 1 1 calc R
C23 C 0.03025(13) 0.62789(19) 0.42799(10) 0.0209(3) Uani 1 1 d .
H23 H 0.0417 0.6992 0.4592 0.025 Uiso 1 1 calc R
C24 C 0.20144(13) 0.51561(19) 0.28458(9) 0.0192(3) Uani 1 1 d .
H24A H 0.2468 0.5779 0.2726 0.029 Uiso 1 1 calc R
H24B H 0.1452 0.5642 0.2863 0.029 Uiso 1 1 calc R
H24C H 0.1909 0.4442 0.2511 0.029 Uiso 1 1 calc R
C25 C 0.32511(13) 0.50433(19) 0.55890(9) 0.0195(3) Uani 1 1 d .
H25A H 0.3907 0.5214 0.5656 0.023 Uiso 1 1 calc R
H25B H 0.3128 0.4384 0.5928 0.023 Uiso 1 1 calc R
C26 C 0.27710(13) 0.63225(19) 0.56891(9) 0.0192(3) Uani 1 1 d .
C27 C 0.26774(14) 0.6792(2) 0.63203(10) 0.0245(4) Uani 1 1 d .
H27 H 0.2848 0.6249 0.6703 0.029 Uiso 1 1 calc R
C28 C 0.23292(15) 0.8073(2) 0.63794(11) 0.0282(4) Uani 1 1 d .
H28 H 0.2273 0.8428 0.6805 0.034 Uiso 1 1 calc R
C29 C 0.20667(15) 0.8820(2) 0.58107(12) 0.0272(4) Uani 1 1 d .
H29 H 0.1835 0.9701 0.5840 0.033 Uiso 1 1 calc R
C30 C 0.21454(14) 0.8268(2) 0.51968(10) 0.0235(4) Uani 1 1 d .
H30 H 0.1943 0.8772 0.4805 0.028 Uiso 1 1 calc R
C31 C 0.37379(16) 0.0128(2) 0.46495(13) 0.0331(5) Uani 1 1 d .
H31A H 0.3772 -0.0150 0.4191 0.050 Uiso 1 1 calc R
H31B H 0.3658 -0.0665 0.4920 0.050 Uiso 1 1 calc R
H31C H 0.4295 0.0590 0.4836 0.050 Uiso 1 1 calc R
C50 C 0.21945(13) 0.76393(19) 0.37098(10) 0.0210(3) Uani 1 1 d .
Cu Cu 0.253454(15) 0.60416(2) 0.427425(11) 0.01659(7) Uani 1 1 d .
F1 F 0.75832(12) 0.16716(17) 0.18693(10) 0.0469(4) Uani 1 1 d D
F2 F 0.79149(14) 0.34190(19) 0.12481(8) 0.0516(5) Uani 1 1 d D
F3 F 0.83445(11) 0.3434(2) 0.23558(8) 0.0488(4) Uani 1 1 d D
F4 F 0.68700(12) 0.3676(2) 0.19506(10) 0.0529(5) Uani 1 1 d D
N1 N 0.39191(11) 0.60073(16) 0.38398(8) 0.0196(3) Uani 1 1 d .
N2 N 0.09828(10) 0.54657(16) 0.41901(8) 0.0183(3) Uani 1 1 d .
N3 N 0.23407(10) 0.45570(15) 0.35095(7) 0.0150(3) Uani 1 1 d .
N4 N 0.25004(11) 0.70397(16) 0.51356(8) 0.0197(3) Uani 1 1 d .
N7 N 0.29739(10) 0.44597(15) 0.49119(7) 0.0158(3) Uani 1 1 d .
N50 N 0.19875(13) 0.86021(19) 0.34135(10) 0.0273(4) Uani 1 1 d .
O1 O 0.51494(10) 0.25257(17) 0.43338(8) 0.0278(3) Uani 1 1 d .
O2 O 0.44122(9) 0.17484(17) 0.33700(7) 0.0261(3) Uani 1 1 d .
O3 O 0.09223(11) 0.16705(16) 0.49165(8) 0.0276(3) Uani 1 1 d .
O4 O 0.09040(10) 0.10578(14) 0.38531(7) 0.0221(3) Uani 1 1 d .
O5 O 0.26378(9) 0.12628(14) 0.35029(7) 0.0193(2) Uani 1 1 d .
H5 H 0.2323 0.0576 0.3535 0.029 Uiso 1 1 calc R
O6 O 0.29930(10) 0.10122(14) 0.46524(7) 0.0217(3) Uani 1 1 d .

loop_
_atom_site_aniso_label
_atom_site_aniso_U_11
_atom_site_aniso_U_22
_atom_site_aniso_U_33
_atom_site_aniso_U_23
_atom_site_aniso_U_13
_atom_site_aniso_U_12
B 0.0315(12) 0.0315(12) 0.0270(11) -0.0065(9) -0.0026(9) 0.0030(9)
C1 0.0159(7) 0.0149(7) 0.0144(7) 0.0006(5) 0.0032(5) -0.0002(5)
C2 0.0165(7) 0.0169(7) 0.0138(7) 0.0011(6) 0.0043(5) -0.0003(6)
C4 0.0163(7) 0.0133(7) 0.0146(7) -0.0001(5) 0.0036(5) -0.0007(5)
C5 0.0168(7) 0.0139(7) 0.0137(7) 0.0012(5) 0.0040(5) 0.0004(5)
C6 0.0204(7) 0.0148(7) 0.0132(7) 0.0004(6) 0.0039(6) -0.0005(6)
C8 0.0185(7) 0.0179(7) 0.0144(7) 0.0000(6) 0.0017(6) 0.0008(6)
C9 0.0181(7) 0.0139(7) 0.0156(7) 0.0009(6) 0.0030(6) 0.0007(6)
C10 0.0201(8) 0.0200(8) 0.0204(8) -0.0007(6) 0.0039(6) 0.0004(6)
C11 0.0210(9) 0.0495(14) 0.0381(12) -0.0189(11) 0.0074(8) 0.0042(9)
C12 0.0191(7) 0.0145(7) 0.0195(8) 0.0007(6) 0.0050(6) 0.0003(6)
C13 0.0242(9) 0.0257(9) 0.0346(11) -0.0029(8) 0.0082(8) -0.0093(7)
C14 0.0186(7) 0.0185(8) 0.0165(7) 0.0027(6) 0.0024(6) -0.0019(6)
C15 0.0255(9) 0.0278(9) 0.0208(8) 0.0007(7) 0.0081(7) -0.0056(7)
C16 0.0273(10) 0.0326(11) 0.0279(10) 0.0058(8) 0.0089(8) -0.0067(8)
C17 0.0257(9) 0.0247(9) 0.0330(10) 0.0081(8) 0.0024(8) -0.0066(7)
C18 0.0255(9) 0.0184(8) 0.0281(9) 0.0016(7) 0.0001(7) -0.0021(7)
C19 0.0168(7) 0.0152(7) 0.0155(7) 0.0003(6) 0.0032(5) 0.0004(6)
C20 0.0185(7) 0.0204(8) 0.0188(8) -0.0028(6) 0.0015(6) -0.0002(6)
C21 0.0172(8) 0.0255(9) 0.0227(8) -0.0005(7) 0.0021(6) 0.0011(7)
C22 0.0202(8) 0.0225(8) 0.0217(8) 0.0001(7) 0.0057(6) 0.0042(6)
C23 0.0232(8) 0.0190(8) 0.0208(8) -0.0029(6) 0.0043(6) 0.0017(6)
C24 0.0230(8) 0.0210(8) 0.0132(7) 0.0040(6) 0.0017(6) 0.0004(6)
C25 0.0259(8) 0.0186(8) 0.0132(7) -0.0021(6) 0.0007(6) 0.0004(6)
C26 0.0205(8) 0.0185(8) 0.0191(8) -0.0032(6) 0.0041(6) -0.0041(6)
C27 0.0263(9) 0.0284(10) 0.0192(8) -0.0055(7) 0.0048(7) -0.0060(7)
C28 0.0289(10) 0.0306(10) 0.0264(9) -0.0117(8) 0.0080(8) -0.0031(8)
C29 0.0284(10) 0.0217(9) 0.0332(10) -0.0092(8) 0.0095(8) -0.0019(7)
C30 0.0261(9) 0.0185(8) 0.0263(9) -0.0031(7) 0.0052(7) -0.0014(7)
C31 0.0292(10) 0.0281(10) 0.0423(13) 0.0095(9) 0.0059(9) 0.0070(8)
C50 0.0239(8) 0.0179(8) 0.0217(8) -0.0011(6) 0.0052(7) -0.0020(6)
Cu 0.02196(11) 0.01330(10) 0.01464(11) 0.00114(7) 0.00322(8) 0.00054(7)
F1 0.0437(9) 0.0333(8) 0.0645(11) -0.0083(8) 0.0111(8) -0.0031(7)
F2 0.0784(13) 0.0481(10) 0.0274(7) 0.0031(7) 0.0047(8) 0.0216(9)
F3 0.0362(8) 0.0777(13) 0.0315(8) -0.0263(8) 0.0022(6) -0.0099(8)
F4 0.0365(8) 0.0550(11) 0.0659(12) -0.0157(9) 0.0039(8) 0.0128(8)
N1 0.0209(7) 0.0178(7) 0.0201(7) 0.0011(5) 0.0027(5) -0.0007(5)
N2 0.0192(7) 0.0167(7) 0.0188(7) -0.0019(5) 0.0022(5) 0.0001(5)
N3 0.0168(6) 0.0153(6) 0.0129(6) 0.0024(5) 0.0027(5) 0.0000(5)
N4 0.0220(7) 0.0164(7) 0.0209(7) -0.0017(6) 0.0038(6) -0.0014(6)
N7 0.0204(7) 0.0154(6) 0.0114(6) -0.0006(5) 0.0019(5) -0.0007(5)
N50 0.0310(9) 0.0232(8) 0.0285(9) 0.0043(7) 0.0065(7) 0.0020(7)
O1 0.0204(6) 0.0329(8) 0.0293(7) -0.0062(6) 0.0006(5) 0.0001(6)
O2 0.0189(6) 0.0353(8) 0.0243(7) -0.0105(6) 0.0042(5) 0.0035(6)
O3 0.0344(8) 0.0283(7) 0.0229(7) -0.0033(6) 0.0138(6) -0.0101(6)
O4 0.0236(6) 0.0222(6) 0.0213(6) -0.0029(5) 0.0064(5) -0.0078(5)
O5 0.0218(6) 0.0181(6) 0.0187(6) -0.0044(5) 0.0051(5) -0.0022(5)
O6 0.0257(7) 0.0176(6) 0.0221(6) 0.0051(5) 0.0046(5) 0.0036(5)

loop_
_atom_type_symbol
_atom_type_description
_atom_type_scat_dispersion_real
_atom_type_scat_dispersion_imag
_atom_type_scat_source
C C 0.0033 0.0016 'International Tables Vol C Tables 4.2.6.8 and 6.1.1.4'
H H 0.0000 0.0000 'International Tables Vol C Tables 4.2.6.8 and 6.1.1.4'
B B 0.0013 0.0007 'International Tables Vol C Tables 4.2.6.8 and 6.1.1.4'
Cu Cu 0.3201 1.2651 'International Tables Vol C Tables 4.2.6.8 and 6.1.1.4'
F F 0.0171 0.0103 'International Tables Vol C Tables 4.2.6.8 and 6.1.1.4'
N N 0.0061 0.0033 'International Tables Vol C Tables 4.2.6.8 and 6.1.1.4'
O O 0.0106 0.0060 'International Tables Vol C Tables 4.2.6.8 and 6.1.1.4'

loop_
_geom_angle_atom_site_label_1
_geom_angle_atom_site_label_2
_geom_angle_atom_site_label_3
_geom_angle
F3 B F4 109.9(2)
F3 B F1 108.7(2)
F4 B F1 111.2(2)
F3 B F2 108.1(2)
F4 B F2 110.9(2)
F1 B F2 107.8(2)
C8 C1 C10 105.24(14)
C8 C1 C2 114.43(14)
C10 C1 C2 106.63(14)
C8 C1 C9 108.65(14)
C10 C1 C9 114.40(14)
C2 C1 C9 107.68(13)
N3 C2 C14 107.81(14)
N3 C2 C1 113.03(13)
C14 C2 C1 110.72(14)
N3 C2 H2 108.4
C14 C2 H2 108.4
C1 C2 H2 108.4
N3 C4 C19 107.68(14)
N3 C4 C5 111.93(13)
C19 C4 C5 112.08(13)
N3 C4 H4 108.3
C19 C4 H4 108.3
C5 C4 H4 108.3
C12 C5 C6 105.57(13)
C12 C5 C4 108.56(14)
C6 C5 C4 115.13(14)
C12 C5 C9 110.19(14)
C6 C5 C9 109.97(14)
C4 C5 C9 107.38(13)
N7 C6 C5 112.25(13)
N7 C6 H6A 109.2
C5 C6 H6A 109.2
N7 C6 H6B 109.2
C5 C6 H6B 109.2
H6A C6 H6B 107.9
N7 C8 C1 113.07(14)
N7 C8 H8A 109.0
C1 C8 H8A 109.0
N7 C8 H8B 109.0
C1 C8 H8B 109.0
H8A C8 H8B 107.8
O5 C9 O6 112.42(14)
O5 C9 C1 106.88(14)
O6 C9 C1 114.38(14)
O5 C9 C5 113.28(14)
O6 C9 C5 104.14(13)
C1 C9 C5 105.69(13)
O1 C10 O2 123.49(18)
O1 C10 C1 123.01(17)
O2 C10 C1 113.40(15)
O2 C11 H11A 109.5
O2 C11 H11B 109.5
H11A C11 H11B 109.5
O2 C11 H11C 109.5
H11A C11 H11C 109.5
H11B C11 H11C 109.5
O3 C12 O4 124.23(17)
O3 C12 C5 124.00(17)
O4 C12 C5 111.76(15)
O4 C13 H13A 109.5
O4 C13 H13B 109.5
H13A C13 H13B 109.5
O4 C13 H13C 109.5
H13A C13 H13C 109.5
H13B C13 H13C 109.5
N1 C14 C15 122.67(17)
N1 C14 C2 115.53(15)
C15 C14 C2 121.79(17)
C14 C15 C16 118.4(2)
C14 C15 H15 120.8
C16 C15 H15 120.8
C17 C16 C15 119.1(2)
C17 C16 H16 120.4
C15 C16 H16 120.4
C18 C17 C16 118.61(19)
C18 C17 H17 120.7
C16 C17 H17 120.7
N1 C18 C17 123.1(2)
N1 C18 H18 118.4
C17 C18 H18 118.4
N2 C19 C20 122.47(16)
N2 C19 C4 114.99(15)
C20 C19 C4 122.49(16)
C19 C20 C21 118.43(17)
C19 C20 H20 120.8
C21 C20 H20 120.8
C22 C21 C20 119.32(17)
C22 C21 H21 120.3
C20 C21 H21 120.3
C23 C22 C21 118.36(17)
C23 C22 H22 120.8
C21 C22 H22 120.8
N2 C23 C22 122.82(17)
N2 C23 H23 118.6
C22 C23 H23 118.6
N3 C24 H24A 109.5
N3 C24 H24B 109.5
H24A C24 H24B 109.5
N3 C24 H24C 109.5
H24A C24 H24C 109.5
H24B C24 H24C 109.5
N7 C25 C26 112.63(15)
N7 C25 H25A 109.1
C26 C25 H25A 109.1
N7 C25 H25B 109.1
C26 C25 H25B 109.1
H25A C25 H25B 107.8
N4 C26 C27 122.14(18)
N4 C26 C25 115.59(16)
C27 C26 C25 122.06(18)
C26 C27 C28 118.7(2)
C26 C27 H27 120.7
C28 C27 H27 120.7
C29 C28 C27 119.10(19)
C29 C28 H28 120.4
C27 C28 H28 120.4
C28 C29 C30 119.1(2)
C28 C29 H29 120.4
C30 C29 H29 120.4
N4 C30 C29 122.2(2)
N4 C30 H30 118.9
C29 C30 H30 118.9
O6 C31 H31A 109.5
O6 C31 H31B 109.5
H31A C31 H31B 109.5
O6 C31 H31C 109.5
H31A C31 H31C 109.5
H31B C31 H31C 109.5
N50 C50 Cu 176.21(18)
C50 Cu N4 93.82(7)
C50 Cu N7 175.29(7)
N4 Cu N7 83.23(6)
C50 Cu N3 98.15(7)
N4 Cu N3 162.50(6)
N7 Cu N3 85.56(6)
C50 Cu N1 87.74(7)
N4 Cu N1 117.81(6)
N7 Cu N1 90.39(6)
N3 Cu N1 75.57(6)
C50 Cu N2 89.34(7)
N4 Cu N2 91.57(6)
N7 Cu N2 94.40(6)
N3 Cu N2 75.92(5)
N1 Cu N2 150.60(6)
C14 N1 C18 118.11(17)
C14 N1 Cu 109.27(12)
C18 N1 Cu 129.04(14)
C23 N2 C19 118.50(16)
C23 N2 Cu 127.16(13)
C19 N2 Cu 108.64(11)
C24 N3 C2 107.23(13)
C24 N3 C4 107.46(13)
C2 N3 C4 113.76(13)
C24 N3 Cu 111.76(11)
C2 N3 Cu 108.88(10)
C4 N3 Cu 107.81(10)
C26 N4 C30 118.71(17)
C26 N4 Cu 114.73(13)
C30 N4 Cu 126.12(14)
C8 N7 C6 108.34(14)
C8 N7 C25 107.12(14)
C6 N7 C25 108.90(13)
C8 N7 Cu 115.07(11)
C6 N7 Cu 110.06(11)
C25 N7 Cu 107.17(11)
C10 O2 C11 115.58(16)
C12 O4 C13 116.09(15)
C9 O5 H5 109.5
C9 O6 C31 117.55(16)

loop_
_geom_bond_atom_site_label_1
_geom_bond_atom_site_label_2
_geom_bond_distance
B F3 1.373(3)
B F4 1.384(3)
B F1 1.386(3)
B F2 1.398(3)
C1 C8 1.533(2)
C1 C10 1.540(2)
C1 C2 1.553(2)
C1 C9 1.561(2)
C2 N3 1.496(2)
C2 C14 1.519(2)
C2 H2 1.0000
C4 N3 1.496(2)
C4 C19 1.519(2)
C4 C5 1.548(2)
C4 H4 1.0000
C5 C12 1.539(2)
C5 C6 1.539(2)
C5 C9 1.563(2)
C6 N7 1.488(2)
C6 H6A 0.9900
C6 H6B 0.9900
C8 N7 1.479(2)
C8 H8A 0.9900
C8 H8B 0.9900
C9 O5 1.394(2)
C9 O6 1.406(2)
C10 O1 1.211(2)
C10 O2 1.326(2)
C11 O2 1.451(3)
C11 H11A 0.9800
C11 H11B 0.9800
C11 H11C 0.9800
C12 O3 1.200(2)
C12 O4 1.333(2)
C13 O4 1.452(2)
C13 H13A 0.9800
C13 H13B 0.9800
C13 H13C 0.9800
C14 N1 1.338(2)
C14 C15 1.392(3)
C15 C16 1.393(3)
C15 H15 0.9500
C16 C17 1.382(3)
C16 H16 0.9500
C17 C18 1.382(3)
C17 H17 0.9500
C18 N1 1.341(2)
C18 H18 0.9500
C19 N2 1.340(2)
C19 C20 1.385(2)
C20 C21 1.391(3)
C20 H20 0.9500
C21 C22 1.384(3)
C21 H21 0.9500
C22 C23 1.383(3)
C22 H22 0.9500
C23 N2 1.339(2)
C23 H23 0.9500
C24 N3 1.487(2)
C24 H24A 0.9800
C24 H24B 0.9800
C24 H24C 0.9800
C25 N7 1.493(2)
C25 C26 1.494(3)
C25 H25A 0.9900
C25 H25B 0.9900
C26 N4 1.342(2)
C26 C27 1.391(3)
C27 C28 1.392(3)
C27 H27 0.9500
C28 C29 1.380(3)
C28 H28 0.9500
C29 C30 1.384(3)
C29 H29 0.9500
C30 N4 1.349(2)
C30 H30 0.9500
C31 O6 1.426(3)
C31 H31A 0.9800
C31 H31B 0.9800
C31 H31C 0.9800
C50 N50 1.150(3)
C50 Cu 1.983(2)
Cu N4 2.0195(16)
Cu N7 2.0831(15)
Cu N3 2.1327(15)
Cu N1 2.3813(17)
Cu N2 2.3833(16)
O5 H5 0.8400

loop_
_geom_torsion_atom_site_label_1
_geom_torsion_atom_site_label_2
_geom_torsion_atom_site_label_3
_geom_torsion_atom_site_label_4
_geom_torsion
C8 C1 C2 N3 -64.25(19)
C10 C1 C2 N3 179.84(14)
C9 C1 C2 N3 56.64(18)
C8 C1 C2 C14 56.83(19)
C10 C1 C2 C14 -59.08(18)
C9 C1 C2 C14 177.71(14)
N3 C4 C5 C12 -178.77(13)
C19 C4 C5 C12 60.13(18)
N3 C4 C5 C6 63.18(18)
C19 C4 C5 C6 -57.92(19)
N3 C4 C5 C9 -59.65(17)
C19 C4 C5 C9 179.25(14)
C12 C5 C6 N7 178.87(14)
C4 C5 C6 N7 -61.41(19)
C9 C5 C6 N7 60.03(18)
C10 C1 C8 N7 174.82(14)
C2 C1 C8 N7 58.12(19)
C9 C1 C8 N7 -62.23(18)
C8 C1 C9 O5 -179.59(13)
C10 C1 C9 O5 -62.35(18)
C2 C1 C9 O5 55.97(17)
C8 C1 C9 O6 -54.49(19)
C10 C1 C9 O6 62.75(19)
C2 C1 C9 O6 -178.94(14)
C8 C1 C9 C5 59.46(16)
C10 C1 C9 C5 176.70(14)
C2 C1 C9 C5 -64.99(16)
C12 C5 C9 O5 68.19(18)
C6 C5 C9 O5 -175.85(14)
C4 C5 C9 O5 -49.88(18)
C12 C5 C9 O6 -54.26(17)
C6 C5 C9 O6 61.70(17)
C4 C5 C9 O6 -172.33(13)
C12 C5 C9 C1 -175.12(13)
C6 C5 C9 C1 -59.16(16)
C4 C5 C9 C1 66.81(16)
C8 C1 C10 O1 -0.6(2)
C2 C1 C10 O1 121.3(2)
C9 C1 C10 O1 -119.8(2)
C8 C1 C10 O2 -177.01(16)
C2 C1 C10 O2 -55.1(2)
C9 C1 C10 O2 63.8(2)
C6 C5 C12 O3 -1.2(2)
C4 C5 C12 O3 -125.14(19)
C9 C5 C12 O3 117.5(2)
C6 C5 C12 O4 177.98(14)
C4 C5 C12 O4 54.02(19)
C9 C5 C12 O4 -63.32(18)
N3 C2 C14 N1 47.6(2)
C1 C2 C14 N1 -76.47(19)
N3 C2 C14 C15 -133.37(18)
C1 C2 C14 C15 102.5(2)
N1 C14 C15 C16 -0.2(3)
C2 C14 C15 C16 -179.13(18)
C14 C15 C16 C17 -0.4(3)
C15 C16 C17 C18 0.5(3)
C16 C17 C18 N1 0.1(3)
N3 C4 C19 N2 -50.59(19)
C5 C4 C19 N2 72.93(19)
N3 C4 C19 C20 127.01(17)
C5 C4 C19 C20 -109.46(19)
N2 C19 C20 C21 2.7(3)
C4 C19 C20 C21 -174.74(17)
C19 C20 C21 C22 -1.9(3)
C20 C21 C22 C23 -0.7(3)
C21 C22 C23 N2 2.8(3)
N7 C25 C26 N4 -27.8(2)
N7 C25 C26 C27 157.36(17)
N4 C26 C27 C28 -3.0(3)
C25 C26 C27 C28 171.55(18)
C26 C27 C28 C29 1.7(3)
C27 C28 C29 C30 0.9(3)
C28 C29 C30 N4 -2.4(3)
N50 C50 Cu N4 -9(3)
N50 C50 Cu N7 -60(3)
N50 C50 Cu N3 158(3)
N50 C50 Cu N1 -127(3)
N50 C50 Cu N2 82(3)
C15 C14 N1 C18 0.8(3)
C2 C14 N1 C18 179.78(16)
C15 C14 N1 Cu 161.41(15)
C2 C14 N1 Cu -19.63(18)
C17 C18 N1 C14 -0.8(3)
C17 C18 N1 Cu -156.96(16)
C50 Cu N1 C14 -106.06(13)
N4 Cu N1 C14 160.81(12)
N7 Cu N1 C14 78.27(13)
N3 Cu N1 C14 -7.05(12)
N2 Cu N1 C14 -21.43(19)
C50 Cu N1 C18 51.77(17)
N4 Cu N1 C18 -41.35(19)
N7 Cu N1 C18 -123.90(17)
N3 Cu N1 C18 150.79(18)
N2 Cu N1 C18 136.40(16)
C22 C23 N2 C19 -2.1(3)
C22 C23 N2 Cu 148.04(16)
C20 C19 N2 C23 -0.7(3)
C4 C19 N2 C23 176.92(16)
C20 C19 N2 Cu -155.97(15)
C4 C19 N2 Cu 21.63(17)
C50 Cu N2 C23 -47.77(16)
N4 Cu N2 C23 46.03(16)
N7 Cu N2 C23 129.36(16)
N3 Cu N2 C23 -146.34(16)
N1 Cu N2 C23 -131.98(16)
C50 Cu N2 C19 104.78(13)
N4 Cu N2 C19 -161.43(12)
N7 Cu N2 C19 -78.10(12)
N3 Cu N2 C19 6.20(12)
N1 Cu N2 C19 20.56(19)
C14 C2 N3 C24 69.45(17)
C1 C2 N3 C24 -167.84(14)
C14 C2 N3 C4 -171.89(13)
C1 C2 N3 C4 -49.18(18)
C14 C2 N3 Cu -51.64(14)
C1 C2 N3 Cu 71.07(14)
C19 C4 N3 C24 -67.31(17)
C5 C4 N3 C24 169.08(14)
C19 C4 N3 C2 174.15(13)
C5 C4 N3 C2 50.54(18)
C19 C4 N3 Cu 53.30(14)
C5 C4 N3 Cu -70.31(14)
C50 Cu N3 C24 -1.23(13)
N4 Cu N3 C24 131.5(2)
N7 Cu N3 C24 -178.31(12)
N1 Cu N3 C24 -86.75(12)
N2 Cu N3 C24 86.03(12)
C50 Cu N3 C2 117.04(11)
N4 Cu N3 C2 -110.3(2)
N7 Cu N3 C2 -60.04(11)
N1 Cu N3 C2 31.52(10)
N2 Cu N3 C2 -155.70(11)
C50 Cu N3 C4 -119.10(11)
N4 Cu N3 C4 13.6(3)
N7 Cu N3 C4 63.82(11)
N1 Cu N3 C4 155.37(11)
N2 Cu N3 C4 -31.85(10)
C27 C26 N4 C30 1.6(3)
C25 C26 N4 C30 -173.32(17)
C27 C26 N4 Cu -171.28(15)
C25 C26 N4 Cu 13.9(2)
C29 C30 N4 C26 1.2(3)
C29 C30 N4 Cu 173.11(15)
C50 Cu N4 C26 -174.93(14)
N7 Cu N4 C26 1.39(13)
N3 Cu N4 C26 51.9(3)
N1 Cu N4 C26 -85.47(14)
N2 Cu N4 C26 95.63(14)
C50 Cu N4 C30 12.86(17)
N7 Cu N4 C30 -170.82(17)
N3 Cu N4 C30 -120.3(2)
N1 Cu N4 C30 102.32(16)
N2 Cu N4 C30 -76.58(16)
C1 C8 N7 C6 59.00(17)
C1 C8 N7 C25 176.33(14)
C1 C8 N7 Cu -64.65(16)
C5 C6 N7 C8 -57.28(17)
C5 C6 N7 C25 -173.46(14)
C5 C6 N7 Cu 69.34(15)
C26 C25 N7 C8 150.51(15)
C26 C25 N7 C6 -92.52(18)
C26 C25 N7 Cu 26.51(17)
C50 Cu N7 C8 -83.1(9)
N4 Cu N7 C8 -134.43(12)
N3 Cu N7 C8 59.03(12)
N1 Cu N7 C8 -16.46(12)
N2 Cu N7 C8 134.51(12)
C50 Cu N7 C6 154.2(8)
N4 Cu N7 C6 102.83(11)
N3 Cu N7 C6 -63.70(11)
N1 Cu N7 C6 -139.20(11)
N2 Cu N7 C6 11.77(11)
C50 Cu N7 C25 35.9(9)
N4 Cu N7 C25 -15.44(11)
N3 Cu N7 C25 178.02(12)
N1 Cu N7 C25 102.53(11)
N2 Cu N7 C25 -106.50(11)
O1 C10 O2 C11 2.6(3)
C1 C10 O2 C11 178.96(19)
O3 C12 O4 C13 -0.6(3)
C5 C12 O4 C13 -179.74(16)
O5 C9 O6 C31 57.7(2)
C1 C9 O6 C31 -64.4(2)
C5 C9 O6 C31 -179.27(17)
